data_1547858
loop_
_publ_author_name
'Chong, Kam-Weng'
'Yeap, Joanne Soon-Yee'
'Lim, Siew-Huah'
'Weber, Jean-Fr\'ed\'eric F'
'Low, Yun-Yee'
'Kam, Toh-Seok'

_publ_section_title
;
 Biosynthetic Enantiodivergence in the Eburnane Alkaloids from Kopsia.
;
_journal_issue 11
_journal_name_full 'Journal of natural products'
_journal_page_first 3014
_journal_page_last 3024
_journal_paper_doi 10.1021/acs.jnatprod.7b00621
_journal_volume 80
_journal_year 2017
_chemical_absolute_configuration ad
_chemical_formula_moiety 'C19 H22 N2 O'
_chemical_formula_sum 'C19 H22 N2 O'
_chemical_formula_weight 294.38
_chemical_melting_point 448.5(5)
_chemical_name_common (-)-19-Hydroxyeburnamenine
_space_group_crystal_system monoclinic
_space_group_IT_number 4
_space_group_name_Hall 'P 2yb'
_space_group_name_H-M_alt 'P 1 21 1'
_symmetry_space_group_name_Hall 'P 2yb'
_symmetry_space_group_name_H-M 'P 1 21 1'
_atom_sites_solution_hydrogens geom
_audit_creation_method SHELXL-2014/7
_cell_angle_alpha 90
_cell_angle_beta 98.5016(15)
_cell_angle_gamma 90
_cell_formula_units_Z 2
_cell_length_a 8.65954(13)
_cell_length_b 7.95159(11)
_cell_length_c 11.56157(18)
_cell_measurement_reflns_used 5391
_cell_measurement_temperature 143(1)
_cell_measurement_theta_max 73.7660
_cell_measurement_theta_min 5.5180
_cell_volume 787.35(2)
_computing_cell_refinement 'CrysAlisPro 1.171.38.43 (Rigaku OD, 2015)'
_computing_data_collection 'CrysAlisPro 1.171.38.43 (Rigaku OD, 2015)'
_computing_data_reduction 'CrysAlisPro 1.171.38.43 (Rigaku OD, 2015)'
_computing_molecular_graphics 'X-SEED (Barbour, 2001)'
_computing_publication_material 'enCIFer (Allen, et. al., J. Applied Cryst., 37, 335-338, 2004)'
_computing_structure_refinement 'SHELXL-2014/7 (Sheldrick, 2014)'
_computing_structure_solution 'SHELXS97 (Sheldrick, 2008)'
_diffrn_ambient_temperature 143(1)
_diffrn_detector_area_resol_mean 5.2020
_diffrn_measured_fraction_theta_full 0.994
_diffrn_measured_fraction_theta_max 0.981
_diffrn_measurement_device_type 'SuperNova, Dual, Cu at zero, Atlas'
_diffrn_measurement_method '\w scans'
_diffrn_radiation_type CuK\a
_diffrn_radiation_wavelength 1.54184
_diffrn_reflns_av_R_equivalents 0.0139
_diffrn_reflns_av_unetI/netI 0.0155
_diffrn_reflns_Laue_measured_fraction_full 0.994
_diffrn_reflns_Laue_measured_fraction_max 0.981
_diffrn_reflns_limit_h_max 10
_diffrn_reflns_limit_h_min -10
_diffrn_reflns_limit_k_max 9
_diffrn_reflns_limit_k_min -9
_diffrn_reflns_limit_l_max 14
_diffrn_reflns_limit_l_min -12
_diffrn_reflns_number 5904
_diffrn_reflns_point_group_measured_fraction_full 0.991
_diffrn_reflns_point_group_measured_fraction_max 0.956
_diffrn_reflns_theta_full 67.684
_diffrn_reflns_theta_max 73.883
_diffrn_reflns_theta_min 3.866
_diffrn_source 'micro-focus sealed X-ray tube'
_exptl_absorpt_coefficient_mu 0.603
_exptl_absorpt_correction_T_max 1.00000
_exptl_absorpt_correction_T_min 0.57641
_exptl_absorpt_correction_type multi-scan
_exptl_absorpt_process_details
;
CrysAlisPro 1.171.38.43 (Rigaku Oxford Diffraction, 2015)
Empirical absorption correction using spherical harmonics,
 implemented in SCALE3 ABSPACK scaling algorithm.
;
_exptl_crystal_colour colorless
_exptl_crystal_density_diffrn 1.242
_exptl_crystal_description block
_exptl_crystal_F_000 316
_exptl_crystal_size_max 0.2
_exptl_crystal_size_mid 0.1
_exptl_crystal_size_min 0.05
_refine_diff_density_max 0.174
_refine_diff_density_min -0.167
_refine_diff_density_rms 0.033
_refine_ls_abs_structure_details
;
 Flack x determined using 1343 quotients [(I+)-(I-)]/[(I+)+(I-)]
 (Parsons, Flack and Wagner, Acta Cryst. B69 (2013) 249-259).
;
_refine_ls_abs_structure_Flack -0.02(9)
_refine_ls_extinction_method none
_refine_ls_goodness_of_fit_ref 1.069
_refine_ls_hydrogen_treatment constr
_refine_ls_matrix_type full
_refine_ls_number_parameters 201
_refine_ls_number_reflns 3060
_refine_ls_number_restraints 1
_refine_ls_restrained_S_all 1.068
_refine_ls_R_factor_all 0.0297
_refine_ls_R_factor_gt 0.0294
_refine_ls_shift/su_max <0.001
_refine_ls_shift/su_mean <0.001
_refine_ls_structure_factor_coef Fsqd
_refine_ls_weighting_details 'w=1/[\s^2^(Fo^2^)+(0.0472P)^2^+0.1227P] where P=(Fo^2^+2Fc^2^)/3'
_refine_ls_weighting_scheme calc
_refine_ls_wR_factor_gt 0.0773
_refine_ls_wR_factor_ref 0.0777
_reflns_Friedel_coverage 0.812
_reflns_Friedel_fraction_full 0.987
_reflns_Friedel_fraction_max 0.926
_reflns_number_gt 3030
_reflns_number_total 3060
_reflns_threshold_expression 'I > 2\s(I)'
_cod_data_source_file np7b00621_si_008.cif
_cod_data_source_block exp_6110
_cod_depositor_comments
;
The following automatic conversions were performed:

'_chemical_melting_point' value '448-449 K' was changed to '448.5(5)'
- the average value was taken and precision was estimated.

Automatic conversion script
Id: cif_fix_values 4973 2017-02-22 13:04:09Z antanas 

 Adding full bibliography for 1547851--1547858.cif.
;
_cod_database_code 1547858
_shelx_shelxl_version_number 2014/7
_shelx_space_group_comment
;
The symmetry employed for this shelxl refinement is uniquely defined
by the following loop, which should always be used as a source of
symmetry information in preference to the above space-group names.
They are only intended as comments.
;

loop_
_space_group_symop_operation_xyz
'x, y, z'
'-x, y+1/2, -z'

loop_
_atom_site_label
_atom_site_type_symbol
_atom_site_fract_x
_atom_site_fract_y
_atom_site_fract_z
_atom_site_U_iso_or_equiv
_atom_site_adp_type
_atom_site_occupancy
_atom_site_site_symmetry_order
_atom_site_calc_flag
_atom_site_refinement_flags_posn
_atom_site_refinement_flags_adp
C2 C 0.17415(19) 0.2837(2) 0.87634(14) 0.0188(3) Uani 1 1 d . .
C3 C 0.3477(2) 0.3243(2) 0.66978(15) 0.0227(4) Uani 1 1 d . .
H3A H 0.4108 0.3027 0.7448 0.027 Uiso 1 1 calc R U
H3B H 0.4052 0.4000 0.6260 0.027 Uiso 1 1 calc R U
C15 C 0.2255(2) 0.0392(2) 0.67064(15) 0.0224(4) Uani 1 1 d . .
H15A H 0.2898 0.0091 0.7437 0.027 Uiso 1 1 calc R U
H15B H 0.2034 -0.0629 0.6253 0.027 Uiso 1 1 calc R U
C7 C 0.26949(19) 0.3985(2) 0.93647(14) 0.0200(3) Uani 1 1 d . .
C20 C 0.07008(19) 0.1152(2) 0.69737(14) 0.0179(3) Uani 1 1 d . .
C9 C 0.3922(2) 0.3957(2) 1.15811(15) 0.0241(4) Uani 1 1 d . .
H9 H 0.4459 0.4970 1.1588 0.029 Uiso 1 1 calc R U
C5 C 0.2267(2) 0.5652(2) 0.75248(16) 0.0242(4) Uani 1 1 d . .
H5A H 0.1261 0.6157 0.7581 0.029 Uiso 1 1 calc R U
H5B H 0.2818 0.6406 0.7068 0.029 Uiso 1 1 calc R U
C10 C 0.3974(2) 0.3015(3) 1.25917(15) 0.0261(4) Uani 1 1 d . .
H10 H 0.4541 0.3415 1.3283 0.031 Uiso 1 1 calc R U
C13 C 0.22462(19) 0.1800(2) 1.05779(14) 0.0202(3) Uani 1 1 d . .
C14 C 0.3163(2) 0.1601(2) 0.60323(15) 0.0250(4) Uani 1 1 d . .
H14A H 0.4145 0.1090 0.5917 0.030 Uiso 1 1 calc R U
H14B H 0.2567 0.1824 0.5269 0.030 Uiso 1 1 calc R U
C16 C 0.0492(2) 0.0168(2) 0.90115(15) 0.0235(4) Uani 1 1 d . .
H16 H 0.0146 -0.0614 0.9514 0.028 Uiso 1 1 calc R U
C19 C -0.0502(2) 0.1218(2) 0.58369(14) 0.0208(3) Uani 1 1 d . .
H19 H -0.0045 0.1836 0.5237 0.025 Uiso 1 1 calc R U
C11 C 0.3198(2) 0.1480(3) 1.25991(15) 0.0267(4) Uani 1 1 d . .
H11 H 0.3264 0.0873 1.3292 0.032 Uiso 1 1 calc R U
C17 C 0.0083(2) 0.0016(2) 0.78596(15) 0.0227(4) Uani 1 1 d . .
H17 H -0.0617 -0.0830 0.7582 0.027 Uiso 1 1 calc R U
C12 C 0.2327(2) 0.0842(2) 1.15891(15) 0.0246(4) Uani 1 1 d . .
H12 H 0.1817 -0.0188 1.1590 0.030 Uiso 1 1 calc R U
C6 C 0.3201(2) 0.5524(2) 0.87712(15) 0.0253(4) Uani 1 1 d . .
H6A H 0.4309 0.5459 0.8727 0.030 Uiso 1 1 calc R U
H6B H 0.3017 0.6518 0.9219 0.030 Uiso 1 1 calc R U
C21 C 0.10155(18) 0.2929(2) 0.75058(13) 0.0168(3) Uani 1 1 d . .
H21 H 0.0001 0.3484 0.7482 0.020 Uiso 1 1 calc R U
C8 C 0.30469(19) 0.3359(2) 1.05460(14) 0.0197(3) Uani 1 1 d . .
C18 C -0.2053(2) 0.2025(3) 0.59879(16) 0.0306(4) Uani 1 1 d . .
H18A H -0.2800 0.1826 0.5301 0.046 Uiso 1 1 calc R U
H18B H -0.1911 0.3214 0.6103 0.046 Uiso 1 1 calc R U
H18C H -0.2428 0.1544 0.6656 0.046 Uiso 1 1 calc R U
N1 N 0.14469(16) 0.15120(19) 0.94667(12) 0.0209(3) Uani 1 1 d . .
N4 N 0.19967(16) 0.40336(17) 0.68800(12) 0.0192(3) Uani 1 1 d . .
O19 O -0.07497(18) -0.04858(17) 0.54723(12) 0.0332(3) Uani 1 1 d . .
H19A H -0.1084 -0.0513 0.4771 0.050 Uiso 1 1 calc R U

loop_
_atom_site_aniso_label
_atom_site_aniso_U_11
_atom_site_aniso_U_22
_atom_site_aniso_U_33
_atom_site_aniso_U_23
_atom_site_aniso_U_13
_atom_site_aniso_U_12
C2 0.0202(7) 0.0201(8) 0.0161(8) -0.0006(6) 0.0027(6) -0.0024(6)
C3 0.0204(8) 0.0264(9) 0.0214(8) 0.0048(7) 0.0030(6) -0.0014(7)
C15 0.0255(8) 0.0190(8) 0.0218(8) 0.0002(7) 0.0006(6) 0.0055(7)
C7 0.0203(8) 0.0209(8) 0.0182(8) -0.0012(6) 0.0008(6) -0.0024(6)
C20 0.0207(8) 0.0162(7) 0.0158(7) -0.0012(6) -0.0002(6) -0.0019(6)
C9 0.0217(8) 0.0258(9) 0.0232(8) -0.0056(7) -0.0023(7) -0.0004(7)
C5 0.0295(9) 0.0166(8) 0.0246(8) 0.0008(7) -0.0024(7) -0.0031(7)
C10 0.0241(8) 0.0338(10) 0.0187(8) -0.0075(7) -0.0028(6) 0.0031(7)
C13 0.0180(7) 0.0252(9) 0.0170(8) -0.0023(7) 0.0013(6) -0.0032(6)
C14 0.0244(8) 0.0280(9) 0.0232(8) 0.0014(7) 0.0058(7) 0.0051(7)
C16 0.0251(8) 0.0237(9) 0.0210(8) 0.0020(7) 0.0011(7) -0.0095(7)
C19 0.0250(8) 0.0185(8) 0.0171(7) -0.0026(6) -0.0028(6) -0.0018(6)
C11 0.0260(9) 0.0375(10) 0.0161(8) 0.0006(7) 0.0020(6) 0.0029(8)
C17 0.0250(8) 0.0204(8) 0.0213(8) 0.0001(6) -0.0012(6) -0.0073(7)
C12 0.0236(8) 0.0309(10) 0.0194(8) 0.0005(7) 0.0036(6) -0.0038(7)
C6 0.0309(9) 0.0192(8) 0.0239(9) 0.0003(7) -0.0026(7) -0.0063(7)
C21 0.0160(7) 0.0180(8) 0.0158(7) -0.0007(6) 0.0002(6) -0.0009(6)
C8 0.0185(8) 0.0223(8) 0.0182(8) -0.0027(7) 0.0020(6) -0.0007(6)
C18 0.0228(9) 0.0396(11) 0.0271(9) -0.0021(8) -0.0044(7) 0.0004(8)
N1 0.0236(7) 0.0244(7) 0.0142(6) 0.0000(6) 0.0009(5) -0.0070(6)
N4 0.0221(7) 0.0162(7) 0.0183(7) 0.0017(5) 0.0001(5) -0.0013(5)
O19 0.0538(9) 0.0199(6) 0.0208(6) -0.0044(5) -0.0116(6) -0.0042(6)

loop_
_atom_type_symbol
_atom_type_description
_atom_type_scat_dispersion_real
_atom_type_scat_dispersion_imag
_atom_type_scat_source
C C 0.0181 0.0091 'International Tables Vol C Tables 4.2.6.8 and 6.1.1.4'
H H 0.0000 0.0000 'International Tables Vol C Tables 4.2.6.8 and 6.1.1.4'
N N 0.0311 0.0180 'International Tables Vol C Tables 4.2.6.8 and 6.1.1.4'
O O 0.0492 0.0322 'International Tables Vol C Tables 4.2.6.8 and 6.1.1.4'

loop_
_geom_angle_atom_site_label_1
_geom_angle_atom_site_label_2
_geom_angle_atom_site_label_3
_geom_angle
C7 C2 N1 111.42(14)
C7 C2 C21 127.06(15)
N1 C2 C21 121.49(14)
N4 C3 C14 110.20(14)
N4 C3 H3A 109.6
C14 C3 H3A 109.6
N4 C3 H3B 109.6
C14 C3 H3B 109.6
H3A C3 H3B 108.1
C14 C15 C20 112.61(14)
C14 C15 H15A 109.1
C20 C15 H15A 109.1
C14 C15 H15B 109.1
C20 C15 H15B 109.1
H15A C15 H15B 107.8
C2 C7 C8 106.31(15)
C2 C7 C6 120.88(15)
C8 C7 C6 132.79(15)
C17 C20 C15 107.78(14)
C17 C20 C21 109.45(13)
C15 C20 C21 109.17(13)
C17 C20 C19 109.37(13)
C15 C20 C19 109.79(13)
C21 C20 C19 111.21(13)
C10 C9 C8 118.94(17)
C10 C9 H9 120.5
C8 C9 H9 120.5
N4 C5 C6 115.56(14)
N4 C5 H5A 108.4
C6 C5 H5A 108.4
N4 C5 H5B 108.4
C6 C5 H5B 108.4
H5A C5 H5B 107.5
C9 C10 C11 121.58(16)
C9 C10 H10 119.2
C11 C10 H10 119.2
N1 C13 C12 130.25(16)
N1 C13 C8 107.37(14)
C12 C13 C8 122.39(16)
C3 C14 C15 110.48(14)
C3 C14 H14A 109.6
C15 C14 H14A 109.6
C3 C14 H14B 109.6
C15 C14 H14B 109.6
H14A C14 H14B 108.1
C17 C16 N1 119.91(16)
C17 C16 H16 120.0
N1 C16 H16 120.0
O19 C19 C18 109.74(15)
O19 C19 C20 105.71(13)
C18 C19 C20 114.22(14)
O19 C19 H19 109.0
C18 C19 H19 109.0
C20 C19 H19 109.0
C12 C11 C10 121.14(17)
C12 C11 H11 119.4
C10 C11 H11 119.4
C16 C17 C20 123.45(15)
C16 C17 H17 118.3
C20 C17 H17 118.3
C13 C12 C11 117.43(17)
C13 C12 H12 121.3
C11 C12 H12 121.3
C7 C6 C5 109.37(14)
C7 C6 H6A 109.8
C5 C6 H6A 109.8
C7 C6 H6B 109.8
C5 C6 H6B 109.8
H6A C6 H6B 108.2
N4 C21 C2 108.29(12)
N4 C21 C20 115.24(12)
C2 C21 C20 111.40(13)
N4 C21 H21 107.2
C2 C21 H21 107.2
C20 C21 H21 107.2
C9 C8 C13 118.50(16)
C9 C8 C7 134.66(17)
C13 C8 C7 106.82(14)
C19 C18 H18A 109.5
C19 C18 H18B 109.5
H18A C18 H18B 109.5
C19 C18 H18C 109.5
H18A C18 H18C 109.5
H18B C18 H18C 109.5
C2 N1 C13 108.07(14)
C2 N1 C16 120.71(14)
C13 N1 C16 131.21(15)
C3 N4 C21 113.02(13)
C3 N4 C5 111.45(13)
C21 N4 C5 109.08(13)
C19 O19 H19A 109.5

loop_
_geom_bond_atom_site_label_1
_geom_bond_atom_site_label_2
_geom_bond_distance
C2 C7 1.352(2)
C2 N1 1.377(2)
C2 C21 1.498(2)
C3 N4 1.470(2)
C3 C14 1.519(3)
C3 H3A 0.9700
C3 H3B 0.9700
C15 C14 1.527(2)
C15 C20 1.547(2)
C15 H15A 0.9700
C15 H15B 0.9700
C7 C8 1.443(2)
C7 C6 1.500(2)
C20 C17 1.521(2)
C20 C21 1.549(2)
C20 C19 1.552(2)
C9 C10 1.383(3)
C9 C8 1.402(2)
C9 H9 0.9300
C5 N4 1.488(2)
C5 C6 1.548(2)
C5 H5A 0.9700
C5 H5B 0.9700
C10 C11 1.394(3)
C10 H10 0.9300
C13 N1 1.385(2)
C13 C12 1.389(2)
C13 C8 1.423(2)
C14 H14A 0.9700
C14 H14B 0.9700
C16 C17 1.332(2)
C16 N1 1.405(2)
C16 H16 0.9300
C19 O19 1.426(2)
C19 C18 1.522(2)
C19 H19 0.9800
C11 C12 1.389(2)
C11 H11 0.9300
C17 H17 0.9300
C12 H12 0.9300
C6 H6A 0.9700
C6 H6B 0.9700
C21 N4 1.483(2)
C21 H21 0.9800
C18 H18A 0.9600
C18 H18B 0.9600
C18 H18C 0.9600
O19 H19A 0.8200

loop_
_geom_torsion_atom_site_label_1
_geom_torsion_atom_site_label_2
_geom_torsion_atom_site_label_3
_geom_torsion_atom_site_label_4
_geom_torsion
N1 C2 C7 C8 0.06(19)
C21 C2 C7 C8 178.32(15)
N1 C2 C7 C6 178.88(15)
C21 C2 C7 C6 -2.9(3)
C14 C15 C20 C17 -167.83(14)
C14 C15 C20 C21 -49.03(18)
C14 C15 C20 C19 73.12(17)
C8 C9 C10 C11 0.9(3)
N4 C3 C14 C15 -59.20(18)
C20 C15 C14 C3 56.65(18)
C17 C20 C19 O19 -56.02(17)
C15 C20 C19 O19 62.05(17)
C21 C20 C19 O19 -177.02(14)
C17 C20 C19 C18 64.73(19)
C15 C20 C19 C18 -177.21(15)
C21 C20 C19 C18 -56.28(19)
C9 C10 C11 C12 -0.5(3)
N1 C16 C17 C20 5.1(3)
C15 C20 C17 C16 86.8(2)
C21 C20 C17 C16 -31.8(2)
C19 C20 C17 C16 -153.83(18)
N1 C13 C12 C11 -178.13(17)
C8 C13 C12 C11 1.6(3)
C10 C11 C12 C13 -0.7(3)
C2 C7 C6 C5 9.0(2)
C8 C7 C6 C5 -172.52(17)
N4 C5 C6 C7 -39.7(2)
C7 C2 C21 N4 24.6(2)
N1 C2 C21 N4 -157.25(14)
C7 C2 C21 C20 152.38(17)
N1 C2 C21 C20 -29.5(2)
C17 C20 C21 N4 164.62(13)
C15 C20 C21 N4 46.88(17)
C19 C20 C21 N4 -74.42(17)
C17 C20 C21 C2 40.74(17)
C15 C20 C21 C2 -77.01(16)
C19 C20 C21 C2 161.69(13)
C10 C9 C8 C13 -0.1(2)
C10 C9 C8 C7 178.31(17)
N1 C13 C8 C9 178.57(15)
C12 C13 C8 C9 -1.2(2)
N1 C13 C8 C7 -0.23(18)
C12 C13 C8 C7 179.96(16)
C2 C7 C8 C9 -178.41(19)
C6 C7 C8 C9 3.0(3)
C2 C7 C8 C13 0.10(18)
C6 C7 C8 C13 -178.51(18)
C7 C2 N1 C13 -0.21(19)
C21 C2 N1 C13 -178.58(15)
C7 C2 N1 C16 -179.39(15)
C21 C2 N1 C16 2.2(2)
C12 C13 N1 C2 -179.94(18)
C8 C13 N1 C2 0.27(18)
C12 C13 N1 C16 -0.9(3)
C8 C13 N1 C16 179.33(17)
C17 C16 N1 C2 11.6(3)
C17 C16 N1 C13 -167.37(18)
C14 C3 N4 C21 57.07(17)
C14 C3 N4 C5 -179.67(13)
C2 C21 N4 C3 73.09(16)
C20 C21 N4 C3 -52.42(17)
C2 C21 N4 C5 -51.48(16)
C20 C21 N4 C5 -176.98(13)
C6 C5 N4 C3 -61.64(19)
C6 C5 N4 C21 63.85(19)
